data_7116229
loop_
_publ_author_name
'F\"orster, Christoph'
'Veit, Philipp'
'Ksenofontov, Vadim'
'Heinze, Katja'

_publ_section_title
;
 Diferrocenyl tosyl hydrazone with an ultrastrong NHFe hydrogen bond as
 double click switch.
;
_journal_issue 8
_journal_name_full 'Chemical communications (Cambridge, England)'
_journal_page_first 1514
_journal_page_last 1516
_journal_paper_doi 10.1039/c4cc08868a
_journal_volume 51
_journal_year 2015
_chemical_formula_sum 'C28 H26 Fe2 N2 O2 S'
_chemical_formula_weight 566.27
_chemical_name_systematic
; 
 ? 
;
_space_group_IT_number 14
_symmetry_cell_setting monoclinic
_symmetry_space_group_name_Hall '-P 2ybc'
_symmetry_space_group_name_H-M 'P 1 21/c 1'
_atom_sites_solution_hydrogens geom
_atom_sites_solution_primary direct
_atom_sites_solution_secondary difmap
_audit_creation_method SHELXL-97
_audit_update_record
;
2014-10-29 deposited with the CCDC.
2014-12-03 downloaded from the CCDC.
;
_cell_angle_alpha 90.00
_cell_angle_beta 95.838(2)
_cell_angle_gamma 90.00
_cell_formula_units_Z 4
_cell_length_a 7.1125(6)
_cell_length_b 11.3143(8)
_cell_length_c 29.525(2)
_cell_measurement_temperature 173(2)
_cell_volume 2363.6(3)
_computing_cell_refinement 'Bruker SMART'
_computing_data_collection 'Bruker SMART'
_computing_data_reduction 'Bruker SAINT'
_computing_structure_refinement 'SHELXL-97 (Sheldrick, 1997)'
_computing_structure_solution 'SHELXS-97 (Sheldrick, 1990)'
_diffrn_ambient_temperature 173(2)
_diffrn_measured_fraction_theta_full 0.997
_diffrn_measured_fraction_theta_max 0.997
_diffrn_measurement_device_type 'CCD area detector'
_diffrn_measurement_method 'phi and omega scans'
_diffrn_radiation_monochromator graphite
_diffrn_radiation_source 'fine-focus sealed tube'
_diffrn_radiation_type MoK\a
_diffrn_radiation_wavelength 0.71073
_diffrn_reflns_av_R_equivalents 0.0650
_diffrn_reflns_av_sigmaI/netI 0.0579
_diffrn_reflns_limit_h_max 9
_diffrn_reflns_limit_h_min -9
_diffrn_reflns_limit_k_max 11
_diffrn_reflns_limit_k_min -14
_diffrn_reflns_limit_l_max 38
_diffrn_reflns_limit_l_min -36
_diffrn_reflns_number 26075
_diffrn_reflns_theta_full 27.94
_diffrn_reflns_theta_max 27.94
_diffrn_reflns_theta_min 2.27
_exptl_absorpt_coefficient_mu 1.346
_exptl_absorpt_correction_T_max 0.9867
_exptl_absorpt_correction_T_min 0.5764
_exptl_absorpt_correction_type multi-scan
_exptl_absorpt_process_details MULABS
_exptl_crystal_colour orange
_exptl_crystal_density_diffrn 1.591
_exptl_crystal_density_method 'not measured'
_exptl_crystal_description block
_exptl_crystal_F_000 1168
_exptl_crystal_size_max 0.46
_exptl_crystal_size_mid 0.06
_exptl_crystal_size_min 0.01
_refine_diff_density_max 0.434
_refine_diff_density_min -0.330
_refine_diff_density_rms 0.068
_refine_ls_extinction_method none
_refine_ls_goodness_of_fit_ref 0.913
_refine_ls_hydrogen_treatment mixed
_refine_ls_matrix_type full
_refine_ls_number_parameters 320
_refine_ls_number_reflns 5663
_refine_ls_number_restraints 1
_refine_ls_restrained_S_all 0.914
_refine_ls_R_factor_all 0.0551
_refine_ls_R_factor_gt 0.0320
_refine_ls_shift/su_max 0.001
_refine_ls_shift/su_mean 0.000
_refine_ls_structure_factor_coef Fsqd
_refine_ls_weighting_details 'calc w=1/[\s^2^(Fo^2^)+(0.0309P)^2^+0.0000P] where P=(Fo^2^+2Fc^2^)/3'
_refine_ls_weighting_scheme calc
_refine_ls_wR_factor_gt 0.0649
_refine_ls_wR_factor_ref 0.0691
_reflns_number_gt 4044
_reflns_number_total 5663
_reflns_threshold_expression >2sigma(I)
_cod_data_source_file c4cc08868a2.cif
_cod_data_source_block c8
_cod_depositor_comments 'Adding full bibliography for 7116229.cif.'
_cod_original_sg_symbol_H-M P2(1)/c
_cod_database_code 7116229

loop_
_symmetry_equiv_pos_as_xyz
'x, y, z'
'-x, y+1/2, -z+1/2'
'-x, -y, -z'
'x, -y-1/2, z-1/2'

loop_
_atom_site_label
_atom_site_type_symbol
_atom_site_fract_x
_atom_site_fract_y
_atom_site_fract_z
_atom_site_U_iso_or_equiv
_atom_site_adp_type
_atom_site_occupancy
_atom_site_symmetry_multiplicity
_atom_site_calc_flag
_atom_site_refinement_flags
Fe1 Fe 1.01066(4) 1.01692(3) 0.402774(11) 0.01798(8) Uani 1 1 d .
Fe2 Fe 0.71186(4) 0.76164(2) 0.263160(11) 0.01615(8) Uani 1 1 d .
S1 S 0.93565(8) 0.48498(5) 0.377689(19) 0.02027(12) Uani 1 1 d .
O1 O 1.1118(2) 0.44415(13) 0.39994(6) 0.0278(4) Uani 1 1 d .
O2 O 0.8165(2) 0.40619(12) 0.34940(6) 0.0263(4) Uani 1 1 d .
N1 N 1.0697(2) 0.69030(15) 0.36540(6) 0.0183(4) Uani 1 1 d .
N2 N 0.9828(3) 0.59295(15) 0.34300(7) 0.0188(4) Uani 1 1 d D
H2N H 0.895(3) 0.6098(18) 0.3236(7) 0.014(6) Uiso 1 1 d D
C1 C 0.7261(3) 0.9914(2) 0.38875(9) 0.0311(6) Uani 1 1 d .
H1C H 0.6639 0.9323 0.3669 0.037 Uiso 1 1 calc R
C2 C 0.7742(3) 1.1094(2) 0.37833(9) 0.0274(5) Uani 1 1 d .
H2B H 0.7522 1.1482 0.3478 0.033 Uiso 1 1 calc R
C3 C 0.8585(3) 1.1621(2) 0.41859(8) 0.0277(6) Uani 1 1 d .
H3A H 0.9074 1.2449 0.4215 0.033 Uiso 1 1 calc R
C4 C 0.8634(3) 1.0777(2) 0.45417(9) 0.0290(6) Uani 1 1 d .
H4A H 0.9154 1.0905 0.4865 0.035 Uiso 1 1 calc R
C5 C 0.7818(3) 0.9721(2) 0.43568(9) 0.0312(6) Uani 1 1 d .
H5A H 0.7658 0.8970 0.4527 0.037 Uiso 1 1 calc R
C6 C 1.1475(3) 0.89032(18) 0.36912(8) 0.0178(5) Uani 1 1 d .
C7 C 1.1867(3) 1.00600(18) 0.35226(8) 0.0210(5) Uani 1 1 d .
H7A H 1.1580 1.0341 0.3202 0.025 Uiso 1 1 calc R
C8 C 1.2728(3) 1.0734(2) 0.38934(8) 0.0244(5) Uani 1 1 d .
H8A H 1.3144 1.1576 0.3879 0.029 Uiso 1 1 calc R
C9 C 1.2877(3) 1.0013(2) 0.42885(8) 0.0257(5) Uani 1 1 d .
H9A H 1.3418 1.0258 0.4600 0.031 Uiso 1 1 calc R
C10 C 1.2105(3) 0.88851(19) 0.41648(8) 0.0219(5) Uani 1 1 d .
H10A H 1.2011 0.8199 0.4375 0.026 Uiso 1 1 calc R
C11 C 1.0574(3) 0.78956(18) 0.34332(7) 0.0166(4) Uani 1 1 d .
C12 C 0.9735(3) 0.80655(18) 0.29609(7) 0.0162(4) Uani 1 1 d .
C13 C 0.9934(3) 0.72847(18) 0.25827(7) 0.0186(5) Uani 1 1 d .
H13A H 1.0550 0.6489 0.2602 0.022 Uiso 1 1 calc R
C14 C 0.9115(3) 0.78376(19) 0.21790(8) 0.0210(5) Uani 1 1 d .
H14A H 0.9053 0.7499 0.1865 0.025 Uiso 1 1 calc R
C15 C 0.8363(3) 0.89456(19) 0.22987(8) 0.0222(5) Uani 1 1 d .
H15A H 0.7692 0.9524 0.2083 0.027 Uiso 1 1 calc R
C16 C 0.8733(3) 0.90933(18) 0.27748(8) 0.0192(5) Uani 1 1 d .
H16A H 0.8365 0.9794 0.2953 0.023 Uiso 1 1 calc R
C17 C 0.5241(3) 0.7073(2) 0.30764(9) 0.0281(6) Uani 1 1 d .
H17A H 0.5473 0.7074 0.3416 0.034 Uiso 1 1 calc R
C18 C 0.5640(3) 0.6126(2) 0.27832(9) 0.0263(5) Uani 1 1 d .
H18A H 0.6201 0.5345 0.2881 0.032 Uiso 1 1 calc R
C19 C 0.5113(3) 0.64874(19) 0.23296(9) 0.0247(5) Uani 1 1 d .
H19A H 0.5230 0.6004 0.2050 0.030 Uiso 1 1 calc R
C20 C 0.4385(3) 0.7656(2) 0.23393(8) 0.0245(5) Uani 1 1 d .
H20A H 0.3891 0.8138 0.2069 0.029 Uiso 1 1 calc R
C21 C 0.4478(3) 0.8015(2) 0.28027(9) 0.0275(6) Uani 1 1 d .
H21A H 0.4064 0.8797 0.2915 0.033 Uiso 1 1 calc R
C22 C 0.8020(3) 0.54640(18) 0.41899(8) 0.0200(5) Uani 1 1 d .
C23 C 0.6072(3) 0.5461(2) 0.41151(8) 0.0245(5) Uani 1 1 d .
H23A H 0.5457 0.5105 0.3849 0.029 Uiso 1 1 calc R
C24 C 0.5018(3) 0.5982(2) 0.44334(9) 0.0290(6) Uani 1 1 d .
H24A H 0.3677 0.5983 0.4382 0.035 Uiso 1 1 calc R
C25 C 0.5900(3) 0.6501(2) 0.48242(8) 0.0272(5) Uani 1 1 d .
C26 C 0.7860(4) 0.6486(2) 0.48925(9) 0.0287(5) Uani 1 1 d .
H26A H 0.8479 0.6833 0.5160 0.034 Uiso 1 1 calc R
C27 C 0.8930(3) 0.5977(2) 0.45790(8) 0.0262(5) Uani 1 1 d .
H27A H 1.0271 0.5978 0.4629 0.031 Uiso 1 1 calc R
C28 C 0.4767(4) 0.7067(2) 0.51711(9) 0.0372(6) Uani 1 1 d .
H28A H 0.3417 0.7005 0.5068 0.056 Uiso 1 1 calc R
H28B H 0.5118 0.7902 0.5206 0.056 Uiso 1 1 calc R
H28C H 0.5030 0.6661 0.5464 0.056 Uiso 1 1 calc R

loop_
_atom_site_aniso_label
_atom_site_aniso_U_11
_atom_site_aniso_U_22
_atom_site_aniso_U_33
_atom_site_aniso_U_23
_atom_site_aniso_U_13
_atom_site_aniso_U_12
Fe1 0.01723(16) 0.01666(16) 0.01997(18) -0.00121(13) 0.00148(12) 0.00041(12)
Fe2 0.01500(15) 0.01490(15) 0.01844(17) 0.00111(13) 0.00113(12) -0.00153(12)
S1 0.0250(3) 0.0152(3) 0.0206(3) 0.0017(2) 0.0019(2) 0.0001(2)
O1 0.0282(9) 0.0229(8) 0.0314(10) 0.0060(7) -0.0006(7) 0.0050(7)
O2 0.0362(10) 0.0158(8) 0.0269(10) -0.0025(7) 0.0034(7) -0.0052(7)
N1 0.0172(9) 0.0162(9) 0.0215(11) -0.0020(8) 0.0019(8) -0.0011(7)
N2 0.0212(10) 0.0167(9) 0.0179(11) 0.0023(8) -0.0018(8) -0.0005(8)
C1 0.0161(11) 0.0364(14) 0.0415(17) -0.0098(12) 0.0064(10) -0.0012(10)
C2 0.0226(12) 0.0324(13) 0.0269(15) 0.0026(11) 0.0005(10) 0.0094(10)
C3 0.0331(14) 0.0207(12) 0.0295(15) -0.0017(10) 0.0040(11) 0.0099(10)
C4 0.0341(14) 0.0314(14) 0.0223(14) 0.0003(10) 0.0066(11) 0.0132(11)
C5 0.0258(13) 0.0315(14) 0.0388(16) 0.0061(12) 0.0150(11) 0.0037(11)
C6 0.0134(10) 0.0196(11) 0.0205(13) -0.0007(9) 0.0025(9) 0.0019(8)
C7 0.0169(11) 0.0216(12) 0.0252(13) -0.0027(10) 0.0056(9) -0.0035(9)
C8 0.0202(12) 0.0234(12) 0.0300(15) -0.0054(10) 0.0033(10) -0.0055(9)
C9 0.0171(11) 0.0306(13) 0.0283(14) -0.0072(10) -0.0030(9) 0.0020(9)
C10 0.0191(11) 0.0232(12) 0.0227(13) -0.0017(10) -0.0010(9) 0.0038(9)
C11 0.0123(10) 0.0188(11) 0.0194(12) -0.0019(9) 0.0046(8) 0.0011(8)
C12 0.0128(10) 0.0166(10) 0.0195(12) -0.0002(9) 0.0031(8) -0.0038(8)
C13 0.0166(10) 0.0187(11) 0.0212(13) -0.0002(9) 0.0047(9) -0.0018(8)
C14 0.0215(11) 0.0255(12) 0.0166(12) 0.0004(9) 0.0044(9) -0.0062(9)
C15 0.0229(12) 0.0210(11) 0.0226(13) 0.0068(9) 0.0017(9) -0.0047(9)
C16 0.0196(11) 0.0144(10) 0.0233(13) 0.0002(9) 0.0014(9) -0.0032(8)
C17 0.0246(12) 0.0384(14) 0.0219(14) 0.0035(11) 0.0052(10) -0.0119(11)
C18 0.0194(12) 0.0189(12) 0.0394(16) 0.0070(11) -0.0024(10) -0.0079(9)
C19 0.0171(11) 0.0246(12) 0.0314(15) -0.0043(10) -0.0024(10) -0.0036(9)
C20 0.0153(11) 0.0256(12) 0.0311(14) 0.0048(10) -0.0043(9) -0.0008(9)
C21 0.0176(11) 0.0251(12) 0.0410(17) -0.0038(11) 0.0087(11) 0.0001(9)
C22 0.0247(12) 0.0168(11) 0.0190(13) 0.0031(9) 0.0039(9) -0.0015(9)
C23 0.0248(12) 0.0260(12) 0.0219(13) -0.0016(10) -0.0013(10) -0.0063(9)
C24 0.0238(13) 0.0312(13) 0.0320(16) -0.0012(11) 0.0037(11) -0.0024(10)
C25 0.0348(14) 0.0216(12) 0.0258(14) 0.0038(10) 0.0067(11) 0.0011(10)
C26 0.0358(14) 0.0282(13) 0.0210(14) -0.0033(10) -0.0029(11) -0.0033(11)
C27 0.0255(12) 0.0312(13) 0.0212(14) 0.0016(10) -0.0012(10) -0.0024(10)
C28 0.0441(16) 0.0354(15) 0.0336(16) -0.0066(12) 0.0107(12) 0.0020(12)

loop_
_atom_type_symbol
_atom_type_description
_atom_type_scat_dispersion_real
_atom_type_scat_dispersion_imag
_atom_type_scat_source
C C 0.0033 0.0016 'International Tables Vol C Tables 4.2.6.8 and 6.1.1.4'
H H 0.0000 0.0000 'International Tables Vol C Tables 4.2.6.8 and 6.1.1.4'
N N 0.0061 0.0033 'International Tables Vol C Tables 4.2.6.8 and 6.1.1.4'
O O 0.0106 0.0060 'International Tables Vol C Tables 4.2.6.8 and 6.1.1.4'
S S 0.1246 0.1234 'International Tables Vol C Tables 4.2.6.8 and 6.1.1.4'
Fe Fe 0.3463 0.8444 'International Tables Vol C Tables 4.2.6.8 and 6.1.1.4'

loop_
_geom_angle_atom_site_label_1
_geom_angle_atom_site_label_2
_geom_angle_atom_site_label_3
_geom_angle
C5 Fe1 C1 40.62(10)
C5 Fe1 C10 107.53(10)
C1 Fe1 C10 126.41(9)
C5 Fe1 C6 119.93(9)
C1 Fe1 C6 108.22(9)
C10 Fe1 C6 40.77(9)
C5 Fe1 C7 155.24(10)
C1 Fe1 C7 120.69(10)
C10 Fe1 C7 68.69(9)
C6 Fe1 C7 41.15(8)
C5 Fe1 C4 40.40(10)
C1 Fe1 C4 68.11(10)
C10 Fe1 C4 119.31(10)
C6 Fe1 C4 154.08(9)
C7 Fe1 C4 163.16(9)
C5 Fe1 C3 67.99(10)
C1 Fe1 C3 67.94(10)
C10 Fe1 C3 153.94(10)
C6 Fe1 C3 164.07(9)
C7 Fe1 C3 126.27(9)
C4 Fe1 C3 40.50(9)
C5 Fe1 C8 162.75(10)
C1 Fe1 C8 155.10(10)
C10 Fe1 C8 68.38(9)
C6 Fe1 C8 68.70(8)
C7 Fe1 C8 40.60(9)
C4 Fe1 C8 125.68(10)
C3 Fe1 C8 107.87(10)
C5 Fe1 C2 68.22(10)
C1 Fe1 C2 40.61(9)
C10 Fe1 C2 164.20(9)
C6 Fe1 C2 126.93(9)
C7 Fe1 C2 108.39(10)
C4 Fe1 C2 68.04(10)
C3 Fe1 C2 40.21(9)
C8 Fe1 C2 120.23(10)
C5 Fe1 C9 125.61(10)
C1 Fe1 C9 163.36(10)
C10 Fe1 C9 40.66(9)
C6 Fe1 C9 68.61(9)
C7 Fe1 C9 68.42(9)
C4 Fe1 C9 107.18(10)
C3 Fe1 C9 119.60(10)
C8 Fe1 C9 40.52(9)
C2 Fe1 C9 154.16(10)
C21 Fe2 C20 40.69(10)
C21 Fe2 C15 114.19(9)
C20 Fe2 C15 102.72(9)
C21 Fe2 C16 106.21(9)
C20 Fe2 C16 123.93(9)
C15 Fe2 C16 40.39(9)
C21 Fe2 C19 68.20(9)
C20 Fe2 C19 40.61(9)
C15 Fe2 C19 124.39(10)
C16 Fe2 C19 161.67(9)
C21 Fe2 C13 169.46(10)
C20 Fe2 C13 149.85(10)
C15 Fe2 C13 68.20(9)
C16 Fe2 C13 68.52(8)
C19 Fe2 C13 119.68(9)
C21 Fe2 C17 40.24(9)
C20 Fe2 C17 68.01(10)
C15 Fe2 C17 149.95(10)
C16 Fe2 C17 119.89(9)
C19 Fe2 C17 67.90(10)
C13 Fe2 C17 133.57(9)
C21 Fe2 C14 147.57(10)
C20 Fe2 C14 114.31(10)
C15 Fe2 C14 40.49(9)
C16 Fe2 C14 68.04(9)
C19 Fe2 C14 106.77(9)
C13 Fe2 C14 40.27(8)
C17 Fe2 C14 169.55(9)
C21 Fe2 C18 67.94(9)
C20 Fe2 C18 67.99(9)
C15 Fe2 C18 163.94(10)
C16 Fe2 C18 155.66(10)
C19 Fe2 C18 40.23(9)
C13 Fe2 C18 112.84(9)
C17 Fe2 C18 40.44(9)
C14 Fe2 C18 129.84(9)
C21 Fe2 C12 129.31(9)
C20 Fe2 C12 164.07(9)
C15 Fe2 C12 68.51(9)
C16 Fe2 C12 41.00(8)
C19 Fe2 C12 155.27(8)
C13 Fe2 C12 40.87(8)
C17 Fe2 C12 112.54(9)
C14 Fe2 C12 68.27(9)
C18 Fe2 C12 123.53(9)
O1 S1 O2 120.22(10)
O1 S1 N2 107.47(10)
O2 S1 N2 104.09(10)
O1 S1 C22 108.55(10)
O2 S1 C22 108.60(10)
N2 S1 C22 107.19(10)
C11 N1 N2 116.17(18)
N1 N2 S1 113.46(15)
C5 C1 C2 107.8(2)
C5 C1 Fe1 69.62(14)
C2 C1 Fe1 69.87(13)
C3 C2 C1 107.8(2)
C3 C2 Fe1 69.81(13)
C1 C2 Fe1 69.52(13)
C2 C3 C4 108.5(2)
C2 C3 Fe1 69.98(13)
C4 C3 Fe1 69.81(13)
C5 C4 C3 107.8(2)
C5 C4 Fe1 69.57(14)
C3 C4 Fe1 69.69(13)
C4 C5 C1 108.1(2)
C4 C5 Fe1 70.03(14)
C1 C5 Fe1 69.77(13)
C10 C6 C7 107.47(19)
C10 C6 C11 124.80(19)
C7 C6 C11 127.7(2)
C10 C6 Fe1 69.58(12)
C7 C6 Fe1 69.48(12)
C11 C6 Fe1 125.96(14)
C8 C7 C6 107.8(2)
C8 C7 Fe1 69.73(13)
C6 C7 Fe1 69.37(12)
C9 C8 C7 108.40(19)
C9 C8 Fe1 69.80(13)
C7 C8 Fe1 69.67(12)
C8 C9 C10 108.1(2)
C8 C9 Fe1 69.68(12)
C10 C9 Fe1 69.49(12)
C9 C10 C6 108.3(2)
C9 C10 Fe1 69.85(12)
C6 C10 Fe1 69.65(12)
N1 C11 C12 126.09(19)
N1 C11 C6 113.87(19)
C12 C11 C6 119.96(18)
C13 C12 C16 106.40(19)
C13 C12 C11 126.23(19)
C16 C12 C11 127.07(19)
C13 C12 Fe2 68.95(12)
C16 C12 Fe2 68.52(12)
C11 C12 Fe2 132.08(14)
C14 C13 C12 108.45(19)
C14 C13 Fe2 70.07(12)
C12 C13 Fe2 70.18(11)
C13 C14 C15 108.2(2)
C13 C14 Fe2 69.66(12)
C15 C14 Fe2 69.17(12)
C16 C15 C14 108.4(2)
C16 C15 Fe2 69.83(12)
C14 C15 Fe2 70.34(12)
C15 C16 C12 108.55(19)
C15 C16 Fe2 69.78(12)
C12 C16 Fe2 70.47(11)
C21 C17 C18 108.0(2)
C21 C17 Fe2 69.30(13)
C18 C17 Fe2 69.81(13)
C19 C18 C17 108.0(2)
C19 C18 Fe2 69.50(12)
C17 C18 Fe2 69.75(12)
C18 C19 C20 108.2(2)
C18 C19 Fe2 70.27(13)
C20 C19 Fe2 69.53(12)
C21 C20 C19 107.7(2)
C21 C20 Fe2 69.59(12)
C19 C20 Fe2 69.86(12)
C17 C21 C20 108.2(2)
C17 C21 Fe2 70.46(13)
C20 C21 Fe2 69.72(12)
C23 C22 C27 120.7(2)
C23 C22 S1 119.40(18)
C27 C22 S1 119.90(18)
C22 C23 C24 119.4(2)
C25 C24 C23 120.8(2)
C24 C25 C26 118.6(2)
C24 C25 C28 121.1(2)
C26 C25 C28 120.3(2)
C27 C26 C25 121.4(2)
C26 C27 C22 119.1(2)

loop_
_geom_bond_atom_site_label_1
_geom_bond_atom_site_label_2
_geom_bond_distance
Fe1 C5 2.042(2)
Fe1 C1 2.044(2)
Fe1 C10 2.044(2)
Fe1 C6 2.045(2)
Fe1 C7 2.046(2)
Fe1 C4 2.048(2)
Fe1 C3 2.047(2)
Fe1 C8 2.047(2)
Fe1 C2 2.049(2)
Fe1 C9 2.049(2)
Fe2 C21 2.044(2)
Fe2 C20 2.046(2)
Fe2 C15 2.046(2)
Fe2 C16 2.047(2)
Fe2 C19 2.050(2)
Fe2 C13 2.057(2)
Fe2 C17 2.059(2)
Fe2 C14 2.062(2)
Fe2 C18 2.060(2)
Fe2 C12 2.073(2)
S1 O1 1.4306(16)
S1 O2 1.4373(16)
S1 N2 1.6505(19)
S1 C22 1.763(2)
N1 C11 1.297(3)
N1 N2 1.396(2)
C1 C5 1.419(4)
C1 C2 1.421(3)
C2 C3 1.408(3)
C3 C4 1.418(3)
C4 C5 1.413(3)
C6 C10 1.424(3)
C6 C7 1.438(3)
C6 C11 1.480(3)
C7 C8 1.420(3)
C8 C9 1.419(3)
C9 C10 1.422(3)
C11 C12 1.473(3)
C12 C13 1.442(3)
C12 C16 1.443(3)
C13 C14 1.418(3)
C14 C15 1.422(3)
C15 C16 1.413(3)
C17 C21 1.412(3)
C17 C18 1.424(3)
C18 C19 1.414(3)
C19 C20 1.421(3)
C20 C21 1.422(3)
C22 C23 1.380(3)
C22 C27 1.387(3)
C23 C24 1.392(3)
C24 C25 1.386(3)
C25 C26 1.388(3)
C25 C28 1.509(3)
C26 C27 1.383(3)

loop_
_geom_torsion_atom_site_label_1
_geom_torsion_atom_site_label_2
_geom_torsion_atom_site_label_3
_geom_torsion_atom_site_label_4
_geom_torsion
C11 N1 N2 S1 -159.20(15)
O1 S1 N2 N1 -62.28(16)
O2 S1 N2 N1 169.18(14)
C22 S1 N2 N1 54.23(17)
C1 C2 C3 C4 -0.1(3)
C2 C3 C4 C5 0.1(3)
C3 C4 C5 C1 -0.2(3)
C2 C1 C5 C4 0.1(3)
C8 C9 C10 C6 0.0(2)
C7 C6 C10 C9 0.0(2)
C11 C6 C10 C9 -179.64(19)
N2 N1 C11 C12 -4.8(3)
N2 N1 C11 C6 178.44(17)
C10 C6 C11 N1 -11.8(3)
C7 C6 C11 N1 168.64(19)
C10 C6 C11 C12 171.3(2)
C7 C6 C11 C12 -8.3(3)
N1 C11 C12 C13 -40.4(3)
C6 C11 C12 C13 136.1(2)
N1 C11 C12 C16 146.8(2)
C6 C11 C12 C16 -36.7(3)
C16 C12 C13 C14 1.3(2)
C11 C12 C13 C14 -172.69(19)
Fe2 C12 C13 C14 59.85(14)
C16 C12 C13 Fe2 -58.52(13)
C11 C12 C13 Fe2 127.5(2)
C12 C13 C14 C15 -1.3(2)
C13 C14 C15 C16 0.8(2)
C13 C14 C15 Fe2 -58.89(15)
C14 C15 C16 C12 0.0(2)
C13 C12 C16 C15 -0.8(2)
C11 C12 C16 C15 173.1(2)
C21 C17 C18 C19 -0.2(2)
C17 C18 C19 C20 -0.1(2)
C18 C19 C20 C21 0.3(2)
C18 C17 C21 C20 0.4(2)
C19 C20 C21 C17 -0.5(2)
O1 S1 C22 C23 -152.70(17)
O2 S1 C22 C23 -20.4(2)
N2 S1 C22 C23 91.50(19)
O1 S1 C22 C27 29.3(2)
O2 S1 C22 C27 161.57(17)
N2 S1 C22 C27 -86.53(19)
C27 C22 C23 C24 0.3(3)
S1 C22 C23 C24 -177.75(17)
C22 C23 C24 C25 -0.2(4)
C23 C24 C25 C26 -0.2(4)
C23 C24 C25 C28 -179.9(2)
C24 C25 C26 C27 0.5(4)
C28 C25 C26 C27 -179.8(2)
C25 C26 C27 C22 -0.4(4)
C23 C22 C27 C26 0.0(3)
S1 C22 C27 C26 178.04(18)
